data_7038343
loop_
_publ_author_name
'Artyushin, Oleg I.'
'Matveeva, Ekaterina V.'
'Vologzhanina, Anna V.'
'Voloshin, Yan Z.'

_publ_section_title
;
 Clathrochelates meet phosphorus. New thio- and phosphorylation reactions
 of an iron(ii) dichloroclathrochelate precursor and preparation of its
 first phosphorus(iii)-containing macrobicyclic derivative.
;
_journal_issue 12
_journal_name_full 'Dalton transactions (Cambridge, England : 2003)'
_journal_page_first 5328
_journal_page_last 5333
_journal_paper_doi 10.1039/c6dt00164e
_journal_volume 45
_journal_year 2016
_chemical_formula_moiety 'C42 H30 B2 Cl F2 Fe N6 O7 P, 0.5(C4 H10 O)'
_chemical_formula_sum 'C44 H35 B2 Cl F2 Fe N6 O7.5 P'
_chemical_formula_weight 949.67
_chemical_name_systematic
;
 ? 
;
_space_group_crystal_system triclinic
_space_group_IT_number 2
_space_group_name_Hall '-P 1'
_space_group_name_H-M_alt 'P -1'
_symmetry_space_group_name_Hall '-P 1'
_symmetry_space_group_name_H-M 'P -1'
_atom_sites_solution_hydrogens mixed
_audit_creation_date 2015-12-17
_audit_creation_method
;
Olex2 1.2
(compiled 2015.09.30 svn.r3233 for OlexSys, GUI svn.r5103)
;
_audit_update_record
;
2015-12-18 deposited with the CCDC.
2016-02-05 downloaded from the CCDC.
;
_cell_angle_alpha 116.261(3)
_cell_angle_beta 91.671(3)
_cell_angle_gamma 95.321(4)
_cell_formula_units_Z 2
_cell_length_a 12.3200(13)
_cell_length_b 13.7730(18)
_cell_length_c 13.8321(17)
_cell_measurement_reflns_used 2170
_cell_measurement_temperature 100(2)
_cell_measurement_theta_max 33.80
_cell_measurement_theta_min 2.21
_cell_volume 2089.3(4)
_computing_cell_refinement 'APEX2 (Bruker, 2005)'
_computing_data_collection 'APEX2 (Bruker, 2005)'
_computing_data_reduction 'APEX2 (Bruker, 2005)'
_computing_molecular_graphics 'Olex2 (Dolomanov et al., 2009)'
_computing_publication_material 'Olex2 (Dolomanov et al., 2009)'
_computing_structure_refinement 'XL (Sheldrick, 2008)'
_computing_structure_solution 'SHELXTL ver. 5.1 (Sheldrick, 2008)'
_diffrn_ambient_temperature 100.15
_diffrn_detector_area_resol_mean 8
_diffrn_measured_fraction_theta_full 1.000
_diffrn_measured_fraction_theta_max 0.996
_diffrn_measurement_device_type apex
_diffrn_measurement_method '\w and \f scans'
_diffrn_radiation_monochromator graphite
_diffrn_radiation_type MoK\a
_diffrn_radiation_wavelength 0.71073
_diffrn_reflns_av_R_equivalents 0.0304
_diffrn_reflns_av_unetI/netI 0.0437
_diffrn_reflns_Laue_measured_fraction_full 1.000
_diffrn_reflns_Laue_measured_fraction_max 0.996
_diffrn_reflns_limit_h_max 16
_diffrn_reflns_limit_h_min -16
_diffrn_reflns_limit_k_max 18
_diffrn_reflns_limit_k_min -18
_diffrn_reflns_limit_l_max 18
_diffrn_reflns_limit_l_min -18
_diffrn_reflns_number 24879
_diffrn_reflns_point_group_measured_fraction_full 1.000
_diffrn_reflns_point_group_measured_fraction_max 0.996
_diffrn_reflns_theta_full 25.242
_diffrn_reflns_theta_max 29.000
_diffrn_reflns_theta_min 1.647
_diffrn_source 'sealed tube'
_diffrn_standards_number 0
_exptl_absorpt_coefficient_mu 0.534
_exptl_absorpt_correction_T_max 0.900
_exptl_absorpt_correction_T_min 0.830
_exptl_absorpt_correction_type multi-scan
_exptl_absorpt_process_details 'SADABs (Sheldrick, 1998)'
_exptl_crystal_colour violet
_exptl_crystal_colour_primary violet
_exptl_crystal_density_diffrn 1.510
_exptl_crystal_density_method 'not measured'
_exptl_crystal_description prism
_exptl_crystal_F_000 974
_exptl_crystal_recrystallization_method 'Re-crystallisation from solvent: diethyl ether/hexane'
_exptl_crystal_size_max 0.35
_exptl_crystal_size_mid 0.32
_exptl_crystal_size_min 0.21
_refine_diff_density_max 0.636
_refine_diff_density_min -0.634
_refine_diff_density_rms 0.066
_refine_ls_extinction_method none
_refine_ls_goodness_of_fit_ref 1.048
_refine_ls_hydrogen_treatment constr
_refine_ls_matrix_type full
_refine_ls_number_parameters 579
_refine_ls_number_reflns 11049
_refine_ls_number_restraints 0
_refine_ls_restrained_S_all 1.048
_refine_ls_R_factor_all 0.0576
_refine_ls_R_factor_gt 0.0432
_refine_ls_shift/su_max 0.009
_refine_ls_shift/su_mean 0.000
_refine_ls_structure_factor_coef Fsqd
_refine_ls_weighting_details 'w=1/[\s^2^(Fo^2^)+(0.0405P)^2^+1.2451P] where P=(Fo^2^+2Fc^2^)/3'
_refine_ls_weighting_scheme calc
_refine_ls_wR_factor_gt 0.0941
_refine_ls_wR_factor_ref 0.1012
_reflns_Friedel_coverage 0.000
_reflns_number_gt 8961
_reflns_number_total 11049
_reflns_threshold_expression 'I > 2\s(I)'
_cod_data_source_file c6dt00164e2.cif
_cod_data_source_block od4
_cod_depositor_comments 'Adding full bibliography for 7038343--7038346.cif.'
_cod_original_formula_sum 'C44 H35 B2 Cl F2 Fe N6 O7.50 P'
_cod_database_code 7038343
_shelxl_version_number 2014-3
_shelx_space_group_comment
;
The symmetry employed for this shelxl refinement is uniquely defined
by the following loop, which should always be used as a source of
symmetry information in preference to the above space-group names.
They are only intended as comments.
;
_shelx_estimated_absorpt_t_max 0.896
_shelx_estimated_absorpt_t_min 0.835
_olex2_refinement_description
;
1. Fixed Uiso
 At 1.2 times of:
  All C(H) groups, All C(H,H) groups
 At 1.5 times of:
  All C(H,H,H) groups
2. Others
 Fixed Sof: O1S(0.5) C1SA(0.5) H1SA(0.5) H1SB(0.5) C2SA(0.5) H2SA(0.5)
 H2SB(0.5) H2SC(0.5) C1SB(0.5) H1SC(0.5) H1SD(0.5) C2SB(0.5) H2SD(0.5)
 H2SE(0.5) H2SF(0.5)
3.a Riding coordinates:
 C1SA(H1SA,H1SB), C1SB(H1SC,H1SD)
3.b Me refined with riding coordinates:
 C2SA(H2SA,H2SB,H2SC), C2SB(H2SD,H2SE,H2SF)
3.c Aromatic/amide H refined with riding coordinates:
 C8(H8), C9(H9), C10(H10), C11(H11), C12(H12), C14(H14), C15(H15), C16(H16),
 C17(H17), C18(H18), C20(H20), C21(H21), C22(H22), C23(H23), C24(H24), C26(H26),
  C27(H27), C28(H28), C29(H29), C30(H30), C32(H32), C33(H33), C34(H34),
 C35(H35), C36(H36), C38(H38), C39(H39), C40(H40), C41(H41), C42(H42)
;
_olex2_submission_special_instructions 'No special instructions were received'

loop_
_space_group_symop_operation_xyz
'x, y, z'
'-x, -y, -z'

loop_
_atom_site_label
_atom_site_type_symbol
_atom_site_fract_x
_atom_site_fract_y
_atom_site_fract_z
_atom_site_U_iso_or_equiv
_atom_site_adp_type
_atom_site_occupancy
_atom_site_site_symmetry_order
_atom_site_calc_flag
_atom_site_refinement_flags_posn
_atom_site_refinement_flags_occupancy
_atom_site_disorder_assembly
_atom_site_disorder_group
Fe1 Fe 0.71380(2) 0.33475(2) 0.14619(2) 0.01295(7) Uani 1 1 d . . . .
P1 P 0.41471(4) 0.22197(4) 0.26910(4) 0.01650(10) Uani 1 1 d . . . .
Cl1 Cl 0.66333(4) 0.14599(4) 0.33000(4) 0.02231(11) Uani 1 1 d . . . .
F1 F 0.41201(9) 0.42974(9) 0.06545(9) 0.0185(2) Uani 1 1 d . . . .
F2 F 1.01523(9) 0.24021(10) 0.22935(9) 0.0214(2) Uani 1 1 d . . . .
O1 O 0.48934(10) 0.36982(11) 0.17899(10) 0.0161(3) Uani 1 1 d . . . .
O2 O 0.82868(11) 0.20216(11) 0.21900(11) 0.0181(3) Uani 1 1 d . . . .
O3 O 0.53525(10) 0.30584(11) -0.00782(10) 0.0160(3) Uani 1 1 d . . . .
O4 O 0.92068(11) 0.24971(11) 0.08849(11) 0.0186(3) Uani 1 1 d . . . .
O5 O 0.59271(10) 0.49437(11) 0.12419(11) 0.0165(3) Uani 1 1 d . . . .
O6 O 0.91789(11) 0.38659(11) 0.27678(11) 0.0178(3) Uani 1 1 d . . . .
O7 O 0.41600(12) 0.14498(12) 0.31676(12) 0.0243(3) Uani 1 1 d . . . .
C1 C 0.55353(15) 0.26055(15) 0.24435(14) 0.0156(4) Uani 1 1 d . . . .
C2 C 0.64993(16) 0.21380(15) 0.25402(15) 0.0157(4) Uani 1 1 d . . . .
C3 C 0.68838(15) 0.23134(15) -0.08020(15) 0.0149(4) Uani 1 1 d . . . .
C4 C 0.79731(15) 0.21348(15) -0.05267(15) 0.0153(4) Uani 1 1 d . . . .
C5 C 0.74954(15) 0.56296(15) 0.23502(15) 0.0151(4) Uani 1 1 d . . . .
C6 C 0.84228(15) 0.53137(15) 0.27795(15) 0.0156(4) Uani 1 1 d . . . .
C7 C 0.64688(15) 0.21420(16) -0.18891(15) 0.0159(4) Uani 1 1 d . . . .
C8 C 0.62607(17) 0.11118(18) -0.27608(17) 0.0244(4) Uani 1 1 d . . . .
H8 H 0.6351 0.0479 -0.2669 0.029 Uiso 1 1 calc R . . .
C9 C 0.59181(19) 0.1018(2) -0.37700(18) 0.0335(6) Uani 1 1 d . . . .
H9 H 0.5782 0.0316 -0.4369 0.040 Uiso 1 1 calc R . . .
C10 C 0.57739(19) 0.1924(2) -0.39109(18) 0.0349(6) Uani 1 1 d . . . .
H10 H 0.5546 0.1849 -0.4605 0.042 Uiso 1 1 calc R . . .
C11 C 0.59602(19) 0.2944(2) -0.30418(19) 0.0309(5) Uani 1 1 d . . . .
H11 H 0.5854 0.3572 -0.3137 0.037 Uiso 1 1 calc R . . .
C12 C 0.63014(17) 0.30581(18) -0.20288(17) 0.0235(4) Uani 1 1 d . . . .
H12 H 0.6421 0.3762 -0.1431 0.028 Uiso 1 1 calc R . . .
C13 C 0.86990(16) 0.14438(16) -0.13145(15) 0.0171(4) Uani 1 1 d . . . .
C14 C 0.83579(18) 0.03517(17) -0.19731(18) 0.0255(4) Uani 1 1 d . . . .
H14 H 0.7657 0.0039 -0.1916 0.031 Uiso 1 1 calc R . . .
C15 C 0.9044(2) -0.02865(19) -0.27185(19) 0.0325(5) Uani 1 1 d . . . .
H15 H 0.8813 -0.1037 -0.3166 0.039 Uiso 1 1 calc R . . .
C16 C 1.00533(19) 0.0167(2) -0.28081(19) 0.0316(5) Uani 1 1 d . . . .
H16 H 1.0513 -0.0266 -0.3329 0.038 Uiso 1 1 calc R . . .
C17 C 1.04003(18) 0.1249(2) -0.21445(19) 0.0306(5) Uani 1 1 d . . . .
H17 H 1.1104 0.1556 -0.2201 0.037 Uiso 1 1 calc R . . .
C18 C 0.97303(17) 0.18916(18) -0.13949(17) 0.0242(4) Uani 1 1 d . . . .
H18 H 0.9975 0.2637 -0.0936 0.029 Uiso 1 1 calc R . . .
C19 C 0.72586(15) 0.67657(15) 0.27401(15) 0.0162(4) Uani 1 1 d . . . .
C20 C 0.74857(17) 0.74890(17) 0.38344(16) 0.0214(4) Uani 1 1 d . . . .
H20 H 0.7789 0.7243 0.4314 0.026 Uiso 1 1 calc R . . .
C21 C 0.72717(19) 0.85655(17) 0.42268(18) 0.0261(5) Uani 1 1 d . . . .
H21 H 0.7425 0.9053 0.4972 0.031 Uiso 1 1 calc R . . .
C22 C 0.68362(18) 0.89230(17) 0.35315(19) 0.0268(5) Uani 1 1 d . . . .
H22 H 0.6696 0.9661 0.3797 0.032 Uiso 1 1 calc R . . .
C23 C 0.66006(17) 0.82120(17) 0.24444(17) 0.0223(4) Uani 1 1 d . . . .
H23 H 0.6295 0.8465 0.1971 0.027 Uiso 1 1 calc R . . .
C24 C 0.68071(15) 0.71374(16) 0.20439(16) 0.0185(4) Uani 1 1 d . . . .
H24 H 0.6643 0.6654 0.1299 0.022 Uiso 1 1 calc R . . .
C25 C 0.93763(16) 0.60846(16) 0.34331(16) 0.0181(4) Uani 1 1 d . . . .
C26 C 0.97341(17) 0.61665(18) 0.44341(16) 0.0228(4) Uani 1 1 d . . . .
H26 H 0.9392 0.5692 0.4696 0.027 Uiso 1 1 calc R . . .
C27 C 1.05938(18) 0.69454(19) 0.50448(17) 0.0274(5) Uani 1 1 d . . . .
H27 H 1.0825 0.7019 0.5738 0.033 Uiso 1 1 calc R . . .
C28 C 1.11159(19) 0.76127(19) 0.46578(19) 0.0310(5) Uani 1 1 d . . . .
H28 H 1.1712 0.8134 0.5079 0.037 Uiso 1 1 calc R . . .
C29 C 1.0778(2) 0.7529(2) 0.3660(2) 0.0368(6) Uani 1 1 d . . . .
H29 H 1.1144 0.7984 0.3389 0.044 Uiso 1 1 calc R . . .
C30 C 0.98976(19) 0.6773(2) 0.30586(19) 0.0298(5) Uani 1 1 d . . . .
H30 H 0.9649 0.6726 0.2381 0.036 Uiso 1 1 calc R . . .
C31 C 0.34438(16) 0.16530(16) 0.13776(16) 0.0188(4) Uani 1 1 d . . . .
C32 C 0.23253(17) 0.16742(18) 0.12474(18) 0.0258(4) Uani 1 1 d . . . .
H32 H 0.1935 0.2064 0.1858 0.031 Uiso 1 1 calc R . . .
C33 C 0.17773(19) 0.11269(19) 0.0228(2) 0.0312(5) Uani 1 1 d . . . .
H33 H 0.1012 0.1140 0.0140 0.037 Uiso 1 1 calc R . . .
C34 C 0.2342(2) 0.05644(18) -0.06583(19) 0.0309(5) Uani 1 1 d . . . .
H34 H 0.1963 0.0190 -0.1356 0.037 Uiso 1 1 calc R . . .
C35 C 0.34552(19) 0.05398(17) -0.05404(17) 0.0274(5) Uani 1 1 d . . . .
H35 H 0.3841 0.0153 -0.1155 0.033 Uiso 1 1 calc R . . .
C36 C 0.40075(17) 0.10798(16) 0.04745(16) 0.0215(4) Uani 1 1 d . . . .
H36 H 0.4772 0.1060 0.0557 0.026 Uiso 1 1 calc R . . .
C37 C 0.36440(16) 0.34678(16) 0.35756(16) 0.0195(4) Uani 1 1 d . . . .
C38 C 0.38499(17) 0.37840(18) 0.46770(17) 0.0244(4) Uani 1 1 d . . . .
H38 H 0.4239 0.3353 0.4912 0.029 Uiso 1 1 calc R . . .
C39 C 0.34818(19) 0.47324(19) 0.54271(18) 0.0306(5) Uani 1 1 d . . . .
H39 H 0.3636 0.4960 0.6178 0.037 Uiso 1 1 calc R . . .
C40 C 0.2894(2) 0.53455(18) 0.50878(19) 0.0317(5) Uani 1 1 d . . . .
H40 H 0.2626 0.5982 0.5606 0.038 Uiso 1 1 calc R . . .
C41 C 0.26930(19) 0.50387(18) 0.40016(19) 0.0301(5) Uani 1 1 d . . . .
H41 H 0.2290 0.5466 0.3773 0.036 Uiso 1 1 calc R . . .
C42 C 0.30783(17) 0.41071(17) 0.32395(18) 0.0242(4) Uani 1 1 d . . . .
H42 H 0.2956 0.3907 0.2490 0.029 Uiso 1 1 calc R . . .
B1 B 0.50728(18) 0.40033(18) 0.08872(17) 0.0164(4) Uani 1 1 d . . . .
B2 B 0.92148(18) 0.26980(19) 0.20256(18) 0.0186(4) Uani 1 1 d . . . .
N1 N 0.57624(12) 0.32763(12) 0.20150(12) 0.0143(3) Uani 1 1 d . . . .
N2 N 0.73108(13) 0.23426(13) 0.20464(12) 0.0155(3) Uani 1 1 d . . . .
N3 N 0.63597(12) 0.27844(13) 0.00668(12) 0.0143(3) Uani 1 1 d . . . .
N4 N 0.82314(13) 0.26629(13) 0.05167(13) 0.0156(3) Uani 1 1 d . . . .
N5 N 0.68806(12) 0.47639(13) 0.16333(12) 0.0145(3) Uani 1 1 d . . . .
N6 N 0.83145(13) 0.42699(13) 0.24846(12) 0.0153(3) Uani 1 1 d . . . .
O1S O 0.0078(4) 0.5018(4) -0.0311(3) 0.0494(10) Uiso 0.5 1 d . P . .
C1SA C 0.1086(5) 0.4901(5) 0.0278(5) 0.0417(12) Uiso 0.5 1 d . P A 1
H1SA H 0.1463 0.5627 0.0586 0.050 Uiso 0.5 1 d R P A 1
H1SB H 0.1497 0.4486 -0.0317 0.050 Uiso 0.5 1 d R P A 1
C2SA C 0.1417(4) 0.4524(4) 0.1096(4) 0.0398(12) Uiso 0.5 1 d . P A 1
H2SA H 0.2203 0.4462 0.1091 0.060 Uiso 0.5 1 calc R P A 1
H2SB H 0.1253 0.5052 0.1817 0.060 Uiso 0.5 1 calc R P A 1
H2SC H 0.1011 0.3812 0.0916 0.060 Uiso 0.5 1 calc R P A 1
C1SB C 0.0509(6) 0.4844(5) 0.0523(5) 0.0454(13) Uiso 0.5 1 d . P A 2
H1SC H 0.0053 0.4274 0.0587 0.054 Uiso 0.5 1 d R P A 2
H1SD H 0.0522 0.5495 0.1191 0.054 Uiso 0.5 1 d R P A 2
C2SB C 0.1631(6) 0.4541(6) 0.0354(6) 0.0581(17) Uiso 0.5 1 d . P A 2
H2SD H 0.1937 0.4505 0.0997 0.087 Uiso 0.5 1 calc R P A 2
H2SE H 0.1614 0.3829 -0.0274 0.087 Uiso 0.5 1 calc R P A 2
H2SF H 0.2085 0.5090 0.0228 0.087 Uiso 0.5 1 calc R P A 2

loop_
_atom_site_aniso_label
_atom_site_aniso_U_11
_atom_site_aniso_U_22
_atom_site_aniso_U_33
_atom_site_aniso_U_23
_atom_site_aniso_U_13
_atom_site_aniso_U_12
Fe1 0.01305(13) 0.01537(13) 0.01146(12) 0.00675(10) 0.00035(9) 0.00281(10)
P1 0.0176(2) 0.0172(2) 0.0149(2) 0.00737(19) 0.00274(18) 0.00111(18)
Cl1 0.0265(2) 0.0263(2) 0.0204(2) 0.0158(2) 0.00071(19) 0.00451(19)
F1 0.0153(5) 0.0219(6) 0.0190(5) 0.0094(5) -0.0010(4) 0.0041(4)
F2 0.0188(6) 0.0276(6) 0.0214(6) 0.0129(5) 0.0010(5) 0.0092(5)
O1 0.0146(6) 0.0193(7) 0.0166(6) 0.0092(5) 0.0015(5) 0.0058(5)
O2 0.0165(7) 0.0210(7) 0.0204(7) 0.0117(6) 0.0003(5) 0.0070(5)
O3 0.0118(6) 0.0205(7) 0.0145(6) 0.0065(5) -0.0010(5) 0.0042(5)
O4 0.0141(6) 0.0265(7) 0.0174(7) 0.0110(6) 0.0012(5) 0.0071(5)
O5 0.0137(6) 0.0188(7) 0.0195(7) 0.0112(6) -0.0039(5) 0.0018(5)
O6 0.0156(6) 0.0209(7) 0.0180(7) 0.0094(6) -0.0029(5) 0.0058(5)
O7 0.0273(8) 0.0240(8) 0.0264(8) 0.0161(6) 0.0027(6) 0.0001(6)
C1 0.0177(9) 0.0154(9) 0.0115(8) 0.0041(7) -0.0003(7) 0.0011(7)
C2 0.0205(9) 0.0152(9) 0.0126(8) 0.0073(7) 0.0003(7) 0.0027(7)
C3 0.0170(9) 0.0137(8) 0.0151(8) 0.0074(7) 0.0017(7) 0.0020(7)
C4 0.0173(9) 0.0157(9) 0.0147(8) 0.0082(7) 0.0024(7) 0.0018(7)
C5 0.0160(9) 0.0179(9) 0.0128(8) 0.0082(7) 0.0009(7) 0.0019(7)
C6 0.0149(9) 0.0203(9) 0.0124(8) 0.0081(7) -0.0005(7) 0.0020(7)
C7 0.0137(8) 0.0201(9) 0.0147(8) 0.0081(7) 0.0027(7) 0.0030(7)
C8 0.0248(11) 0.0232(10) 0.0200(10) 0.0040(8) -0.0002(8) 0.0084(8)
C9 0.0297(12) 0.0425(14) 0.0154(10) -0.0004(9) 0.0004(9) 0.0142(10)
C10 0.0249(11) 0.0672(18) 0.0189(11) 0.0232(12) 0.0049(9) 0.0134(11)
C11 0.0254(11) 0.0490(15) 0.0331(12) 0.0314(12) 0.0025(9) 0.0048(10)
C12 0.0241(10) 0.0252(11) 0.0248(10) 0.0151(9) -0.0005(8) 0.0002(8)
C13 0.0181(9) 0.0223(10) 0.0144(9) 0.0104(8) 0.0022(7) 0.0067(7)
C14 0.0236(11) 0.0228(10) 0.0304(11) 0.0113(9) 0.0060(9) 0.0061(8)
C15 0.0386(13) 0.0232(11) 0.0300(12) 0.0051(9) 0.0059(10) 0.0122(10)
C16 0.0318(12) 0.0412(14) 0.0262(11) 0.0154(10) 0.0122(10) 0.0205(10)
C17 0.0216(11) 0.0442(14) 0.0318(12) 0.0210(11) 0.0098(9) 0.0085(10)
C18 0.0229(10) 0.0269(11) 0.0223(10) 0.0109(9) 0.0036(8) 0.0005(8)
C19 0.0152(9) 0.0165(9) 0.0184(9) 0.0093(8) 0.0008(7) 0.0009(7)
C20 0.0241(10) 0.0220(10) 0.0196(10) 0.0105(8) -0.0001(8) 0.0040(8)
C21 0.0328(12) 0.0192(10) 0.0218(10) 0.0048(8) 0.0010(9) 0.0046(9)
C22 0.0304(11) 0.0191(10) 0.0339(12) 0.0135(9) 0.0070(9) 0.0073(9)
C23 0.0215(10) 0.0243(10) 0.0286(11) 0.0182(9) 0.0021(8) 0.0041(8)
C24 0.0156(9) 0.0211(10) 0.0214(9) 0.0120(8) 0.0008(7) 0.0012(7)
C25 0.0162(9) 0.0190(9) 0.0169(9) 0.0059(8) -0.0021(7) 0.0031(7)
C26 0.0225(10) 0.0277(11) 0.0183(10) 0.0103(8) -0.0015(8) 0.0043(8)
C27 0.0270(11) 0.0331(12) 0.0178(10) 0.0077(9) -0.0061(8) 0.0046(9)
C28 0.0229(11) 0.0302(12) 0.0323(12) 0.0093(10) -0.0110(9) -0.0038(9)
C29 0.0316(13) 0.0415(14) 0.0389(14) 0.0241(12) -0.0111(11) -0.0153(11)
C30 0.0278(11) 0.0378(13) 0.0266(11) 0.0201(10) -0.0104(9) -0.0102(10)
C31 0.0200(9) 0.0165(9) 0.0179(9) 0.0065(8) -0.0008(7) -0.0001(7)
C32 0.0215(10) 0.0274(11) 0.0270(11) 0.0110(9) 0.0005(8) 0.0018(8)
C33 0.0227(11) 0.0327(12) 0.0376(13) 0.0163(11) -0.0075(9) 0.0006(9)
C34 0.0393(13) 0.0212(11) 0.0268(11) 0.0074(9) -0.0128(10) 0.0002(9)
C35 0.0367(12) 0.0201(10) 0.0198(10) 0.0039(8) -0.0037(9) 0.0058(9)
C36 0.0220(10) 0.0187(10) 0.0197(10) 0.0051(8) -0.0006(8) 0.0032(8)
C37 0.0192(9) 0.0193(9) 0.0174(9) 0.0061(8) 0.0061(7) -0.0002(7)
C38 0.0234(10) 0.0282(11) 0.0201(10) 0.0102(9) 0.0039(8) -0.0022(8)
C39 0.0362(13) 0.0281(12) 0.0184(10) 0.0036(9) 0.0079(9) -0.0047(10)
C40 0.0348(13) 0.0211(11) 0.0286(12) 0.0017(9) 0.0150(10) -0.0001(9)
C41 0.0331(12) 0.0239(11) 0.0334(12) 0.0115(10) 0.0130(10) 0.0082(9)
C42 0.0256(11) 0.0246(11) 0.0229(10) 0.0103(9) 0.0088(8) 0.0050(8)
B1 0.0168(10) 0.0178(10) 0.0151(10) 0.0079(8) 0.0002(8) 0.0020(8)
B2 0.0185(10) 0.0210(11) 0.0168(10) 0.0084(9) 0.0001(8) 0.0059(8)
N1 0.0149(7) 0.0154(7) 0.0118(7) 0.0050(6) 0.0005(6) 0.0041(6)
N2 0.0168(8) 0.0154(8) 0.0138(7) 0.0060(6) -0.0007(6) 0.0039(6)
N3 0.0136(7) 0.0162(8) 0.0139(7) 0.0072(6) 0.0009(6) 0.0027(6)
N4 0.0139(7) 0.0197(8) 0.0165(8) 0.0104(6) 0.0010(6) 0.0043(6)
N5 0.0125(7) 0.0194(8) 0.0147(7) 0.0104(6) -0.0005(6) 0.0025(6)
N6 0.0148(7) 0.0197(8) 0.0123(7) 0.0076(6) -0.0006(6) 0.0046(6)

loop_
_atom_type_symbol
_atom_type_description
_atom_type_scat_dispersion_real
_atom_type_scat_dispersion_imag
_atom_type_scat_source
C C 0.0033 0.0016 'International Tables Vol C Tables 4.2.6.8 and 6.1.1.4'
H H 0.0000 0.0000 'International Tables Vol C Tables 4.2.6.8 and 6.1.1.4'
B B 0.0013 0.0007 'International Tables Vol C Tables 4.2.6.8 and 6.1.1.4'
N N 0.0061 0.0033 'International Tables Vol C Tables 4.2.6.8 and 6.1.1.4'
O O 0.0106 0.0060 'International Tables Vol C Tables 4.2.6.8 and 6.1.1.4'
F F 0.0171 0.0103 'International Tables Vol C Tables 4.2.6.8 and 6.1.1.4'
P P 0.1023 0.0942 'International Tables Vol C Tables 4.2.6.8 and 6.1.1.4'
Cl Cl 0.1484 0.1585 'International Tables Vol C Tables 4.2.6.8 and 6.1.1.4'
Fe Fe 0.3463 0.8444 'International Tables Vol C Tables 4.2.6.8 and 6.1.1.4'

loop_
_geom_angle_atom_site_label_1
_geom_angle_atom_site_label_2
_geom_angle_atom_site_label_3
_geom_angle
_geom_angle_site_symmetry_1
_geom_angle_site_symmetry_3
N1 Fe1 N2 78.56(7) . .
N1 Fe1 N3 86.86(7) . .
N1 Fe1 N4 150.79(7) . .
N1 Fe1 N5 86.84(7) . .
N1 Fe1 N6 116.52(7) . .
N2 Fe1 N3 117.10(7) . .
N2 Fe1 N4 86.24(7) . .
N2 Fe1 N5 150.99(7) . .
N2 Fe1 N6 86.49(7) . .
N4 Fe1 N3 78.02(7) . .
N4 Fe1 N5 116.61(7) . .
N4 Fe1 N6 86.90(7) . .
N5 Fe1 N3 86.57(7) . .
N6 Fe1 N3 150.58(7) . .
N6 Fe1 N5 77.75(7) . .
O7 P1 C1 110.41(9) . .
O7 P1 C31 114.06(9) . .
O7 P1 C37 112.31(9) . .
C31 P1 C1 102.68(9) . .
C31 P1 C37 110.70(9) . .
C37 P1 C1 105.95(9) . .
N1 O1 B1 112.21(14) . .
N2 O2 B2 111.27(14) . .
N3 O3 B1 111.96(14) . .
N4 O4 B2 112.19(14) . .
N5 O5 B1 112.55(14) . .
N6 O6 B2 111.94(14) . .
C2 C1 P1 126.59(15) . .
N1 C1 P1 123.35(14) . .
N1 C1 C2 109.58(16) . .
C1 C2 Cl1 124.18(15) . .
N2 C2 Cl1 121.95(15) . .
N2 C2 C1 113.71(17) . .
C4 C3 C7 125.14(16) . .
N3 C3 C4 110.96(16) . .
N3 C3 C7 123.33(17) . .
C3 C4 C13 124.89(16) . .
N4 C4 C3 111.18(16) . .
N4 C4 C13 123.93(17) . .
C6 C5 C19 123.66(17) . .
N5 C5 C6 110.53(16) . .
N5 C5 C19 125.67(17) . .
C5 C6 C25 123.72(17) . .
N6 C6 C5 111.40(16) . .
N6 C6 C25 124.84(17) . .
C8 C7 C3 122.49(18) . .
C8 C7 C12 119.71(19) . .
C12 C7 C3 117.79(17) . .
C7 C8 H8 120.4 . .
C7 C8 C9 119.2(2) . .
C9 C8 H8 120.4 . .
C8 C9 H9 119.5 . .
C10 C9 C8 120.9(2) . .
C10 C9 H9 119.5 . .
C9 C10 H10 120.1 . .
C9 C10 C11 119.8(2) . .
C11 C10 H10 120.1 . .
C10 C11 H11 119.9 . .
C10 C11 C12 120.3(2) . .
C12 C11 H11 119.9 . .
C7 C12 H12 120.0 . .
C11 C12 C7 120.0(2) . .
C11 C12 H12 120.0 . .
C14 C13 C4 120.42(18) . .
C14 C13 C18 119.67(19) . .
C18 C13 C4 119.91(18) . .
C13 C14 H14 120.1 . .
C13 C14 C15 119.9(2) . .
C15 C14 H14 120.1 . .
C14 C15 H15 119.9 . .
C16 C15 C14 120.1(2) . .
C16 C15 H15 119.9 . .
C15 C16 H16 119.9 . .
C15 C16 C17 120.1(2) . .
C17 C16 H16 119.9 . .
C16 C17 H17 119.8 . .
C16 C17 C18 120.4(2) . .
C18 C17 H17 119.8 . .
C13 C18 H18 120.1 . .
C17 C18 C13 119.8(2) . .
C17 C18 H18 120.1 . .
C20 C19 C5 119.15(17) . .
C20 C19 C24 119.13(18) . .
C24 C19 C5 121.72(17) . .
C19 C20 H20 119.7 . .
C21 C20 C19 120.52(19) . .
C21 C20 H20 119.7 . .
C20 C21 H21 120.1 . .
C22 C21 C20 119.8(2) . .
C22 C21 H21 120.1 . .
C21 C22 H22 119.8 . .
C21 C22 C23 120.3(2) . .
C23 C22 H22 119.8 . .
C22 C23 H23 119.8 . .
C24 C23 C22 120.49(19) . .
C24 C23 H23 119.8 . .
C19 C24 H24 120.1 . .
C23 C24 C19 119.77(19) . .
C23 C24 H24 120.1 . .
C26 C25 C6 121.62(18) . .
C30 C25 C6 118.96(18) . .
C30 C25 C26 119.37(19) . .
C25 C26 H26 120.3 . .
C27 C26 C25 119.5(2) . .
C27 C26 H26 120.3 . .
C26 C27 H27 119.7 . .
C28 C27 C26 120.7(2) . .
C28 C27 H27 119.7 . .
C27 C28 H28 119.8 . .
C27 C28 C29 120.4(2) . .
C29 C28 H28 119.8 . .
C28 C29 H29 120.4 . .
C28 C29 C30 119.2(2) . .
C30 C29 H29 120.4 . .
C25 C30 C29 120.9(2) . .
C25 C30 H30 119.6 . .
C29 C30 H30 119.6 . .
C32 C31 P1 121.19(16) . .
C32 C31 C36 119.40(19) . .
C36 C31 P1 119.06(15) . .
C31 C32 H32 120.0 . .
C33 C32 C31 120.1(2) . .
C33 C32 H32 120.0 . .
C32 C33 H33 120.0 . .
C34 C33 C32 120.0(2) . .
C34 C33 H33 120.0 . .
C33 C34 H34 119.8 . .
C33 C34 C35 120.4(2) . .
C35 C34 H34 119.8 . .
C34 C35 H35 120.1 . .
C34 C35 C36 119.9(2) . .
C36 C35 H35 120.1 . .
C31 C36 H36 119.9 . .
C35 C36 C31 120.1(2) . .
C35 C36 H36 119.9 . .
C38 C37 P1 115.17(16) . .
C42 C37 P1 125.03(16) . .
C42 C37 C38 119.80(19) . .
C37 C38 H38 120.2 . .
C39 C38 C37 119.5(2) . .
C39 C38 H38 120.2 . .
C38 C39 H39 119.8 . .
C40 C39 C38 120.3(2) . .
C40 C39 H39 119.8 . .
C39 C40 H40 119.9 . .
C41 C40 C39 120.3(2) . .
C41 C40 H40 119.9 . .
C40 C41 H41 119.9 . .
C40 C41 C42 120.2(2) . .
C42 C41 H41 119.9 . .
C37 C42 H42 120.1 . .
C41 C42 C37 119.8(2) . .
C41 C42 H42 120.1 . .
F1 B1 O1 107.02(16) . .
F1 B1 O3 108.90(16) . .
F1 B1 O5 108.82(16) . .
O3 B1 O1 110.15(16) . .
O3 B1 O5 111.83(16) . .
O5 B1 O1 109.97(15) . .
F2 B2 O2 107.30(17) . .
F2 B2 O4 108.67(16) . .
F2 B2 O6 107.78(16) . .
O4 B2 O2 111.14(16) . .
O4 B2 O6 111.93(16) . .
O6 B2 O2 109.85(16) . .
O1 N1 Fe1 123.07(12) . .
C1 N1 Fe1 120.02(13) . .
C1 N1 O1 115.32(15) . .
O2 N2 Fe1 123.77(12) . .
C2 N2 Fe1 117.34(13) . .
C2 N2 O2 117.25(15) . .
O3 N3 Fe1 122.53(11) . .
C3 N3 Fe1 119.29(13) . .
C3 N3 O3 116.56(15) . .
O4 N4 Fe1 122.53(11) . .
C4 N4 Fe1 119.37(13) . .
C4 N4 O4 116.64(15) . .
O5 N5 Fe1 122.07(11) . .
C5 N5 Fe1 119.61(13) . .
C5 N5 O5 116.34(15) . .
O6 N6 Fe1 122.48(12) . .
C6 N6 Fe1 119.75(13) . .
C6 N6 O6 116.53(15) . .
O1S O1S C1SA 76.9(6) 2_565 2_565
O1S O1S C1SA 67.7(6) 2_565 .
O1S O1S C1SB 36.3(5) 2_565 .
C1SA O1S C1SA 144.6(3) 2_565 .
C1SB O1S O1S 104.0(9) 2_565 2_565
C1SB O1S C1SB 140.3(5) 2_565 .
O1S C1SA O1S 35.4(3) 2_565 .
O1S C1SA H1SA 108.0 2_565 .
O1S C1SA H1SA 101.7 . .
O1S C1SA H1SB 129.8 2_565 .
O1S C1SA H1SB 101.3 . .
O1S C1SA C2SA 107.8(5) 2_565 .
H1SA C1SA H1SB 104.7 . .
C2SA C1SA O1S 141.7(5) . .
C2SA C1SA H1SA 101.5 . .
C2SA C1SA H1SB 101.8 . .
C1SA C2SA H2SA 109.5 . .
C1SA C2SA H2SB 109.5 . .
C1SA C2SA H2SC 109.5 . .
H2SA C2SA H2SB 109.5 . .
H2SA C2SA H2SC 109.5 . .
H2SB C2SA H2SC 109.5 . .
O1S C1SB O1S 39.6(5) 2_565 .
O1S C1SB H1SC 109.6 . .
O1S C1SB H1SC 84.6 2_565 .
O1S C1SB H1SD 89.6 2_565 .
O1S C1SB H1SD 109.4 . .
O1S C1SB C2SB 151.4(8) 2_565 .
O1S C1SB C2SB 112.0(6) . .
H1SC C1SB H1SD 107.9 . .
C2SB C1SB H1SC 109.1 . .
C2SB C1SB H1SD 108.8 . .
C1SB C2SB H2SD 109.5 . .
C1SB C2SB H2SE 109.5 . .
C1SB C2SB H2SF 109.5 . .
H2SD C2SB H2SE 109.5 . .
H2SD C2SB H2SF 109.5 . .
H2SE C2SB H2SF 109.5 . .

loop_
_geom_bond_atom_site_label_1
_geom_bond_atom_site_label_2
_geom_bond_distance
_geom_bond_site_symmetry_2
Fe1 N1 1.8916(16) .
Fe1 N2 1.9105(16) .
Fe1 N3 1.9168(16) .
Fe1 N4 1.9132(16) .
Fe1 N5 1.9163(16) .
Fe1 N6 1.9144(16) .
P1 O7 1.4767(15) .
P1 C1 1.831(2) .
P1 C31 1.786(2) .
P1 C37 1.794(2) .
Cl1 C2 1.7002(19) .
F1 B1 1.352(2) .
F2 B2 1.354(2) .
O1 B1 1.499(2) .
O1 N1 1.3552(19) .
O2 B2 1.494(3) .
O2 N2 1.358(2) .
O3 B1 1.472(2) .
O3 N3 1.3645(19) .
O4 B2 1.476(3) .
O4 N4 1.3689(19) .
O5 B1 1.477(3) .
O5 N5 1.3674(19) .
O6 B2 1.483(3) .
O6 N6 1.3695(19) .
C1 C2 1.432(3) .
C1 N1 1.315(2) .
C2 N2 1.305(2) .
C3 C4 1.456(3) .
C3 C7 1.482(3) .
C3 N3 1.310(2) .
C4 C13 1.480(3) .
C4 N4 1.309(2) .
C5 C6 1.459(3) .
C5 C19 1.474(3) .
C5 N5 1.312(2) .
C6 C25 1.477(3) .
C6 N6 1.301(2) .
C7 C8 1.390(3) .
C7 C12 1.391(3) .
C8 H8 0.9500 .
C8 C9 1.393(3) .
C9 H9 0.9500 .
C9 C10 1.371(4) .
C10 H10 0.9500 .
C10 C11 1.379(4) .
C11 H11 0.9500 .
C11 C12 1.387(3) .
C12 H12 0.9500 .
C13 C14 1.384(3) .
C13 C18 1.390(3) .
C14 H14 0.9500 .
C14 C15 1.391(3) .
C15 H15 0.9500 .
C15 C16 1.374(4) .
C16 H16 0.9500 .
C16 C17 1.376(3) .
C17 H17 0.9500 .
C17 C18 1.383(3) .
C18 H18 0.9500 .
C19 C20 1.397(3) .
C19 C24 1.399(3) .
C20 H20 0.9500 .
C20 C21 1.390(3) .
C21 H21 0.9500 .
C21 C22 1.376(3) .
C22 H22 0.9500 .
C22 C23 1.387(3) .
C23 H23 0.9500 .
C23 C24 1.384(3) .
C24 H24 0.9500 .
C25 C26 1.393(3) .
C25 C30 1.386(3) .
C26 H26 0.9500 .
C26 C27 1.386(3) .
C27 H27 0.9500 .
C27 C28 1.375(3) .
C28 H28 0.9500 .
C28 C29 1.381(3) .
C29 H29 0.9500 .
C29 C30 1.387(3) .
C30 H30 0.9500 .
C31 C32 1.389(3) .
C31 C36 1.395(3) .
C32 H32 0.9500 .
C32 C33 1.387(3) .
C33 H33 0.9500 .
C33 C34 1.376(3) .
C34 H34 0.9500 .
C34 C35 1.382(3) .
C35 H35 0.9500 .
C35 C36 1.383(3) .
C36 H36 0.9500 .
C37 C38 1.395(3) .
C37 C42 1.391(3) .
C38 H38 0.9500 .
C38 C39 1.388(3) .
C39 H39 0.9500 .
C39 C40 1.379(4) .
C40 H40 0.9500 .
C40 C41 1.376(3) .
C41 H41 0.9500 .
C41 C42 1.389(3) .
C42 H42 0.9500 .
O1S O1S 0.907(7) 2_565
O1S C1SA 1.526(8) .
O1S C1SA 1.450(8) 2_565
O1S C1SB 1.379(8) .
O1S C1SB 0.842(6) 2_565
C1SA O1S 1.450(8) 2_565
C1SA H1SA 0.9600 .
C1SA H1SB 0.9599 .
C1SA C2SA 1.499(8) .
C2SA H2SA 0.9800 .
C2SA H2SB 0.9800 .
C2SA H2SC 0.9800 .
C1SB O1S 0.842(6) 2_565
C1SB H1SC 0.9601 .
C1SB H1SD 0.9600 .
C1SB C2SB 1.475(9) .
C2SB H2SD 0.9800 .
C2SB H2SE 0.9800 .
C2SB H2SF 0.9800 .

loop_
_geom_torsion_atom_site_label_1
_geom_torsion_atom_site_label_2
_geom_torsion_atom_site_label_3
_geom_torsion_atom_site_label_4
_geom_torsion
_geom_torsion_site_symmetry_1
_geom_torsion_site_symmetry_4
P1 C1 C2 Cl1 -22.1(2) . .
P1 C1 C2 N2 162.39(14) . .
P1 C1 N1 Fe1 -164.28(9) . .
P1 C1 N1 O1 1.8(2) . .
P1 C31 C32 C33 -173.03(18) . .
P1 C31 C36 C35 173.44(17) . .
P1 C37 C38 C39 -179.26(16) . .
P1 C37 C42 C41 177.63(17) . .
Cl1 C2 N2 Fe1 -168.02(10) . .
Cl1 C2 N2 O2 -2.1(2) . .
O7 P1 C1 C2 8.26(19) . .
O7 P1 C1 N1 179.46(15) . .
O7 P1 C31 C32 87.86(19) . .
O7 P1 C31 C36 -85.35(18) . .
O7 P1 C37 C38 30.49(18) . .
O7 P1 C37 C42 -149.10(17) . .
C1 P1 C31 C32 -152.67(17) . .
C1 P1 C31 C36 34.13(18) . .
C1 P1 C37 C38 -90.13(16) . .
C1 P1 C37 C42 90.28(19) . .
C1 C2 N2 Fe1 7.6(2) . .
C1 C2 N2 O2 173.57(15) . .
C2 C1 N1 Fe1 8.2(2) . .
C2 C1 N1 O1 174.29(14) . .
C3 C4 C13 C14 -58.1(3) . .
C3 C4 C13 C18 121.9(2) . .
C3 C4 N4 Fe1 8.9(2) . .
C3 C4 N4 O4 175.50(15) . .
C3 C7 C8 C9 -177.15(19) . .
C3 C7 C12 C11 177.15(19) . .
C4 C3 C7 C8 69.0(3) . .
C4 C3 C7 C12 -110.1(2) . .
C4 C3 N3 Fe1 10.1(2) . .
C4 C3 N3 O3 175.99(15) . .
C4 C13 C14 C15 179.3(2) . .
C4 C13 C18 C17 -178.91(19) . .
C5 C6 C25 C26 127.4(2) . .
C5 C6 C25 C30 -49.9(3) . .
C5 C6 N6 Fe1 7.3(2) . .
C5 C6 N6 O6 174.89(14) . .
C5 C19 C20 C21 179.99(19) . .
C5 C19 C24 C23 -179.84(18) . .
C6 C5 C19 C20 -34.9(3) . .
C6 C5 C19 C24 145.46(19) . .
C6 C5 N5 Fe1 9.8(2) . .
C6 C5 N5 O5 174.10(14) . .
C6 C25 C26 C27 -176.34(19) . .
C6 C25 C30 C29 178.3(2) . .
C7 C3 C4 C13 -20.5(3) . .
C7 C3 C4 N4 159.86(18) . .
C7 C3 N3 Fe1 -161.65(14) . .
C7 C3 N3 O3 4.2(3) . .
C7 C8 C9 C10 -0.6(3) . .
C8 C7 C12 C11 -2.0(3) . .
C8 C9 C10 C11 -0.6(4) . .
C9 C10 C11 C12 0.5(3) . .
C10 C11 C12 C7 0.7(3) . .
C12 C7 C8 C9 1.9(3) . .
C13 C4 N4 Fe1 -170.74(14) . .
C13 C4 N4 O4 -4.2(3) . .
C13 C14 C15 C16 -0.6(4) . .
C14 C13 C18 C17 1.1(3) . .
C14 C15 C16 C17 1.5(4) . .
C15 C16 C17 C18 -1.1(4) . .
C16 C17 C18 C13 -0.3(3) . .
C18 C13 C14 C15 -0.7(3) . .
C19 C5 C6 C25 -16.6(3) . .
C19 C5 C6 N6 165.43(17) . .
C19 C5 N5 Fe1 -166.03(14) . .
C19 C5 N5 O5 -1.7(3) . .
C19 C20 C21 C22 -0.2(3) . .
C20 C19 C24 C23 0.5(3) . .
C20 C21 C22 C23 0.6(3) . .
C21 C22 C23 C24 -0.5(3) . .
C22 C23 C24 C19 -0.1(3) . .
C24 C19 C20 C21 -0.3(3) . .
C25 C6 N6 Fe1 -170.68(14) . .
C25 C6 N6 O6 -3.1(3) . .
C25 C26 C27 C28 -2.0(3) . .
C26 C25 C30 C29 0.9(4) . .
C26 C27 C28 C29 1.1(4) . .
C27 C28 C29 C30 0.8(4) . .
C28 C29 C30 C25 -1.8(4) . .
C30 C25 C26 C27 1.0(3) . .
C31 P1 C1 C2 -113.72(17) . .
C31 P1 C1 N1 57.48(17) . .
C31 P1 C37 C38 159.26(15) . .
C31 P1 C37 C42 -20.3(2) . .
C31 C32 C33 C34 -0.2(3) . .
C32 C31 C36 C35 0.1(3) . .
C32 C33 C34 C35 0.0(4) . .
C33 C34 C35 C36 0.3(3) . .
C34 C35 C36 C31 -0.3(3) . .
C36 C31 C32 C33 0.2(3) . .
C37 P1 C1 C2 130.11(17) . .
C37 P1 C1 N1 -58.70(18) . .
C37 P1 C31 C32 -40.0(2) . .
C37 P1 C31 C36 146.84(16) . .
C37 C38 C39 C40 1.5(3) . .
C38 C37 C42 C41 -1.9(3) . .
C38 C39 C40 C41 -1.9(3) . .
C39 C40 C41 C42 0.2(3) . .
C40 C41 C42 C37 1.7(3) . .
C42 C37 C38 C39 0.4(3) . .
B1 O1 N1 Fe1 12.12(19) . .
B1 O1 N1 C1 -153.47(16) . .
B1 O3 N3 Fe1 13.56(19) . .
B1 O3 N3 C3 -151.80(16) . .
B1 O5 N5 Fe1 11.37(19) . .
B1 O5 N5 C5 -152.53(16) . .
B2 O2 N2 Fe1 10.3(2) . .
B2 O2 N2 C2 -154.68(17) . .
B2 O4 N4 Fe1 11.4(2) . .
B2 O4 N4 C4 -154.68(17) . .
B2 O6 N6 Fe1 12.9(2) . .
B2 O6 N6 C6 -154.31(17) . .
N1 O1 B1 F1 173.38(14) . .
N1 O1 B1 O3 55.13(19) . .
N1 O1 B1 O5 -68.57(19) . .
N1 C1 C2 Cl1 165.70(14) . .
N1 C1 C2 N2 -9.8(2) . .
N2 Fe1 N1 O1 -168.58(14) . .
N2 Fe1 N1 C1 -3.64(14) . .
N2 O2 B2 F2 173.71(14) . .
N2 O2 B2 O4 -67.61(19) . .
N2 O2 B2 O6 56.81(19) . .
N3 Fe1 N1 O1 -50.12(13) . .
N3 Fe1 N1 C1 114.82(15) . .
N3 O3 B1 F1 174.01(14) . .
N3 O3 B1 O1 -68.91(19) . .
N3 O3 B1 O5 53.7(2) . .
N3 C3 C4 C13 167.93(17) . .
N3 C3 C4 N4 -11.7(2) . .
N3 C3 C7 C8 -120.4(2) . .
N3 C3 C7 C12 60.5(3) . .
N4 Fe1 N1 O1 -108.51(17) . .
N4 Fe1 N1 C1 56.4(2) . .
N4 O4 B2 F2 173.27(15) . .
N4 O4 B2 O2 55.4(2) . .
N4 O4 B2 O6 -67.8(2) . .
N4 C4 C13 C14 121.5(2) . .
N4 C4 C13 C18 -58.5(3) . .
N5 Fe1 N1 O1 36.62(13) . .
N5 Fe1 N1 C1 -158.44(15) . .
N5 O5 B1 F1 171.65(14) . .
N5 O5 B1 O1 54.71(19) . .
N5 O5 B1 O3 -68.00(19) . .
N5 C5 C6 C25 167.53(17) . .
N5 C5 C6 N6 -10.5(2) . .
N5 C5 C19 C20 140.4(2) . .
N5 C5 C19 C24 -39.3(3) . .
N6 Fe1 N1 O1 111.25(13) . .
N6 Fe1 N1 C1 -83.81(15) . .
N6 O6 B2 F2 173.48(15) . .
N6 O6 B2 O2 -69.91(19) . .
N6 O6 B2 O4 54.0(2) . .
N6 C6 C25 C26 -54.9(3) . .
N6 C6 C25 C30 127.8(2) . .
O1S O1S C1SA C2SA 21.5(10) 2_565 .
O1S O1S C1SB C2SB 175.3(11) 2_565 .
C1SA O1S C1SA O1S 0.002(1) 2_565 2_565
C1SA O1S C1SA C2SA 21.5(10) 2_565 .
C1SA O1S C1SB O1S 168.4(13) . 2_565
C1SA O1S C1SB O1S -7.0(8) 2_565 2_565
C1SA O1S C1SB C2SB 168.3(5) 2_565 .
C1SA O1S C1SB C2SB -16.3(6) . .
C1SB O1S C1SA O1S 38(4) 2_565 2_565
C1SB O1S C1SA O1S -7.4(8) . 2_565
C1SB O1S C1SA C2SA 14.1(7) . .
C1SB O1S C1SA C2SA 60(4) 2_565 .
C1SB O1S C1SB O1S -0.004(2) 2_565 2_565
C1SB O1S C1SB C2SB 175.3(11) 2_565 .
